data_1546676
loop_
_publ_author_name
'Mizuhata, Yoshiyuki'
'Omatsu, Yamato'
'Tokitoh, Norihiro'

_publ_section_title
;
 Dodecaallylhexasilacyclohexane
;
_journal_coeditor_code WM4048
_journal_issue 6
_journal_name_full IUCrData
_journal_page_first x170807
_journal_paper_doi 10.1107/S2414314617008070
_journal_volume 2
_journal_year 2017
_chemical_formula_iupac 'C36 H60 Si6'
_chemical_formula_moiety 'C36 H60 Si6'
_chemical_formula_sum 'C36 H60 Si6'
_chemical_formula_weight 661.38
_chemical_name_common
;
Dodecaallylhexasilacyclohexane
;
_chemical_name_systematic
;
1,1,2,2,3,3,4,4,5,5,6,6-Dodecaallylhexasilinane
;
_space_group_crystal_system triclinic
_space_group_IT_number 2
_space_group_name_Hall '-P 1'
_space_group_name_H-M_alt 'P -1'
_symmetry_space_group_name_Hall '-P 1'
_symmetry_space_group_name_H-M 'P -1'
_atom_sites_solution_hydrogens geom
_audit_creation_method SHELXL-2016/6
_cell_angle_alpha 108.617(2)
_cell_angle_beta 100.558(2)
_cell_angle_gamma 109.4774(12)
_cell_formula_units_Z 1
_cell_length_a 9.6036(2)
_cell_length_b 10.8060(3)
_cell_length_c 11.4686(3)
_cell_measurement_reflns_used 13675
_cell_measurement_temperature 103(2)
_cell_measurement_theta_max 25.248
_cell_measurement_theta_min 2.192
_cell_volume 1005.91(5)
_computing_cell_refinement
;
HKL2000 (Otwinowski & Minor, 1997)
;
_computing_data_collection
;
CrystalClear (Rigaku, 1999)
;
_computing_data_reduction
;
HKL2000 (Otwinowski & Minor, 1997)
;
_computing_molecular_graphics
;
<i>Yadokari-XG</i> (Wakita, 2001; Kabuto <i>et al.</i>,  2009),
Mercury (Macrae <i>et al.</i>,  2008)
and CrystalMaker (Palmer, 2007)
;
_computing_publication_material
;
<i>Yadokari-XG</i> (Wakita, 2001; Kabuto <i>et al.</i>,  2009)
and
publCIF (Westrip, 2010)
;
_computing_structure_refinement
;
SHELXL2016 (Sheldrick, 2015b)
;
_computing_structure_solution
;
SHELXT (Sheldrick, 2015a)
;
_diffrn_ambient_temperature 103(2)
_diffrn_detector_area_resol_mean 28.5714
_diffrn_measured_fraction_theta_full 0.998
_diffrn_measured_fraction_theta_max 0.998
_diffrn_measurement_device_type 'Rigaku Saturn'
_diffrn_measurement_method \w
_diffrn_radiation_type MoK\a
_diffrn_radiation_wavelength 0.71075
_diffrn_reflns_av_R_equivalents 0.0351
_diffrn_reflns_limit_h_max 11
_diffrn_reflns_limit_h_min -11
_diffrn_reflns_limit_k_max 12
_diffrn_reflns_limit_k_min -12
_diffrn_reflns_limit_l_max 13
_diffrn_reflns_limit_l_min -13
_diffrn_reflns_number 13675
_diffrn_reflns_theta_full 25.242
_diffrn_reflns_theta_max 25.248
_diffrn_reflns_theta_min 2.192
_exptl_absorpt_coefficient_mu 0.230
_exptl_absorpt_correction_T_max 0.95252
_exptl_absorpt_correction_T_min 0.90236
_exptl_absorpt_correction_type multi-scan
_exptl_absorpt_process_details
;
(<i>MULABS</i>; Blessing, 1995)
;
_exptl_crystal_colour colorless
_exptl_crystal_density_diffrn 1.092
_exptl_crystal_density_method 'not measured'
_exptl_crystal_description prism
_exptl_crystal_F_000 360
_exptl_crystal_size_max 0.250
_exptl_crystal_size_mid 0.200
_exptl_crystal_size_min 0.200
_refine_diff_density_max 0.451
_refine_diff_density_min -0.182
_refine_ls_extinction_method none
_refine_ls_goodness_of_fit_ref 1.037
_refine_ls_hydrogen_treatment constr
_refine_ls_matrix_type full
_refine_ls_number_parameters 190
_refine_ls_number_reflns 3630
_refine_ls_number_restraints 0
_refine_ls_restrained_S_all 1.037
_refine_ls_R_factor_all 0.0347
_refine_ls_R_factor_gt 0.0324
_refine_ls_shift/su_max 0.001
_refine_ls_shift/su_mean 0.000
_refine_ls_structure_factor_coef Fsqd
_refine_ls_weighting_details 'w=1/[\s^2^(Fo^2^)+(0.0439P)^2^+0.4743P] where P=(Fo^2^+2Fc^2^)/3'
_refine_ls_weighting_scheme calc
_refine_ls_wR_factor_gt 0.0869
_refine_ls_wR_factor_ref 0.0886
_reflns_number_gt 3398
_reflns_number_total 3630
_reflns_threshold_expression 'I > 2\s(I)'
_cod_data_source_file wm4048sup1.cif
_cod_data_source_block I
_cod_original_cell_volume 1005.90(5)
_cod_database_code 1546676
_shelx_space_group_comment
;
The symmetry employed for this shelxl refinement is uniquely defined
by the following loop, which should always be used as a source of
symmetry information in preference to the above space-group names.
They are only intended as comments.
;
_shelx_estimated_absorpt_t_min 0.945
_shelx_estimated_absorpt_t_max 0.955

loop_
_space_group_symop_operation_xyz
'x, y, z'
'-x, -y, -z'

loop_
_atom_site_type_symbol
_atom_site_label
_atom_site_fract_x
_atom_site_fract_y
_atom_site_fract_z
_atom_site_U_iso_or_equiv
_atom_site_adp_type
_atom_site_calc_flag
_atom_site_occupancy
Si Si1 0.62028(5) 0.70739(4) 0.68222(4) 0.02374(12) Uani d 1
Si Si2 0.39667(5) 0.66287(4) 0.52192(4) 0.02298(12) Uani d 1
Si Si3 0.38195(5) 0.51111(4) 0.31623(4) 0.02389(12) Uani d 1
C C1 0.79247(18) 0.80929(17) 0.63994(16) 0.0298(3) Uani d 1
H H1 0.777913 0.756251 0.547308 0.036 Uiso calc 1
H H1A 0.795241 0.904968 0.651480 0.036 Uiso calc 1
C C2 0.94384(19) 0.82874(18) 0.72153(16) 0.0328(4) Uani d 1
H H2 0.962604 0.744968 0.706635 0.039 Uiso calc 1
C C3 1.0536(2) 0.9493(2) 0.81160(18) 0.0437(4) Uani d 1
H H3 1.040539 1.036134 0.830237 0.052 Uiso calc 1
H H3A 1.146668 0.950252 0.858559 0.052 Uiso calc 1
C C4 0.6406(2) 0.82817(18) 0.85323(15) 0.0340(4) Uani d 1
H H4 0.564939 0.771180 0.884893 0.041 Uiso calc 1
H H4A 0.746680 0.858916 0.911725 0.041 Uiso calc 1
C C5 0.6143(2) 0.95884(18) 0.86206(16) 0.0385(4) Uani d 1
H H5 0.509679 0.948784 0.846449 0.046 Uiso calc 1
C C6 0.7207(2) 1.0850(2) 0.88904(19) 0.0476(5) Uani d 1
H H6 0.827075 1.100392 0.905397 0.057 Uiso calc 1
H H6A 0.692275 1.161954 0.892422 0.057 Uiso calc 1
C C7 0.40334(19) 0.84318(16) 0.52689(16) 0.0321(4) Uani d 1
H H7 0.405292 0.901263 0.614148 0.038 Uiso calc 1
H H7A 0.501467 0.895855 0.514069 0.038 Uiso calc 1
C C8 0.2692(2) 0.82944(17) 0.42707(17) 0.0369(4) Uani d 1
H H8 0.272856 0.804777 0.340775 0.044 Uiso calc 1
C C9 0.1460(2) 0.8484(2) 0.4476(2) 0.0471(5) Uani d 1
H H9 0.137296 0.873155 0.532377 0.057 Uiso calc 1
H H9A 0.065728 0.837287 0.377657 0.057 Uiso calc 1
C C10 0.20865(18) 0.57289(16) 0.55145(15) 0.0283(3) Uani d 1
H H10 0.119715 0.562799 0.484119 0.034 Uiso calc 1
H H10A 0.194912 0.475100 0.542961 0.034 Uiso calc 1
C C11 0.20665(19) 0.65531(18) 0.68227(17) 0.0346(4) Uani d 1
H H11 0.220179 0.751764 0.702115 0.041 Uiso calc 1
C C12 0.1882(2) 0.6082(2) 0.77254(18) 0.0476(5) Uani d 1
H H12 0.174187 0.512519 0.757449 0.057 Uiso calc 1
H H12A 0.188669 0.669719 0.853299 0.057 Uiso calc 1
C C13 0.55616(19) 0.59051(17) 0.26470(16) 0.0321(4) Uani d 1
H H13 0.648570 0.589225 0.318371 0.039 Uiso calc 1
H H13A 0.535167 0.527929 0.173060 0.039 Uiso calc 1
C C14 0.5950(2) 0.7412(2) 0.2765(2) 0.0416(4) Uani d 1
H H14 0.638415 0.815402 0.361902 0.050 Uiso calc 1
C C15 0.5749(3) 0.7797(2) 0.1812(2) 0.0544(5) Uani d 1
H H15 0.531764 0.709246 0.093991 0.065 Uiso calc 1
H H15A 0.603140 0.878307 0.198303 0.065 Uiso calc 1
C C16 0.2031(2) 0.48798(18) 0.19265(16) 0.0345(4) Uani d 1
H H16 0.114083 0.466976 0.226362 0.041 Uiso calc 1
H H16A 0.223758 0.579997 0.183665 0.041 Uiso calc 1
C C17 0.1580(2) 0.37190(19) 0.06203(17) 0.0397(4) Uani d 1
H H17 0.105052 0.275635 0.051906 0.048 Uiso calc 1
C C18 0.1842(3) 0.3903(3) -0.0389(2) 0.0637(6) Uani d 1
H H18 0.236804 0.484745 -0.033199 0.076 Uiso calc 1
H H18A 0.151028 0.309423 -0.118898 0.076 Uiso calc 1

loop_
_atom_site_aniso_label
_atom_site_aniso_U_11
_atom_site_aniso_U_22
_atom_site_aniso_U_33
_atom_site_aniso_U_12
_atom_site_aniso_U_13
_atom_site_aniso_U_23
Si1 0.0259(2) 0.0202(2) 0.0237(2) 0.00853(16) 0.00824(16) 0.00849(16)
Si2 0.0256(2) 0.0194(2) 0.0252(2) 0.00936(16) 0.00987(17) 0.00997(16)
Si3 0.0279(2) 0.0223(2) 0.0239(2) 0.01044(17) 0.01077(17) 0.01121(17)
C1 0.0302(8) 0.0251(8) 0.0317(8) 0.0087(6) 0.0105(7) 0.0117(6)
C2 0.0299(8) 0.0325(8) 0.0394(9) 0.0129(7) 0.0151(7) 0.0169(7)
C3 0.0344(9) 0.0455(11) 0.0412(10) 0.0133(8) 0.0100(8) 0.0104(8)
C4 0.0406(9) 0.0321(8) 0.0265(8) 0.0171(7) 0.0090(7) 0.0078(7)
C5 0.0460(10) 0.0358(9) 0.0295(9) 0.0205(8) 0.0081(7) 0.0070(7)
C6 0.0543(12) 0.0375(10) 0.0427(11) 0.0194(9) 0.0101(9) 0.0093(8)
C7 0.0360(9) 0.0238(8) 0.0388(9) 0.0134(7) 0.0128(7) 0.0144(7)
C8 0.0546(11) 0.0264(8) 0.0330(9) 0.0196(8) 0.0113(8) 0.0150(7)
C9 0.0438(10) 0.0429(10) 0.0576(12) 0.0192(9) 0.0082(9) 0.0278(9)
C10 0.0264(8) 0.0276(8) 0.0319(8) 0.0105(6) 0.0108(6) 0.0135(7)
C11 0.0293(8) 0.0324(9) 0.0398(9) 0.0129(7) 0.0155(7) 0.0097(7)
C12 0.0481(11) 0.0658(13) 0.0377(10) 0.0340(10) 0.0197(9) 0.0182(9)
C13 0.0365(9) 0.0326(8) 0.0359(9) 0.0161(7) 0.0196(7) 0.0186(7)
C14 0.0468(10) 0.0387(10) 0.0523(11) 0.0202(8) 0.0303(9) 0.0242(9)
C15 0.0679(14) 0.0512(12) 0.0698(14) 0.0315(11) 0.0393(12) 0.0396(11)
C16 0.0388(9) 0.0373(9) 0.0311(9) 0.0195(8) 0.0104(7) 0.0156(7)
C17 0.0420(10) 0.0356(9) 0.0348(9) 0.0158(8) 0.0038(8) 0.0117(8)
C18 0.0889(18) 0.0539(13) 0.0342(11) 0.0196(12) 0.0166(11) 0.0138(10)

loop_
_atom_type_symbol
_atom_type_description
_atom_type_scat_dispersion_real
_atom_type_scat_dispersion_imag
_atom_type_scat_source
Si Si 0.0817 0.0704 'International Tables Vol C Tables 4.2.6.8 and 6.1.1.4'
C C 0.0033 0.0016 'International Tables Vol C Tables 4.2.6.8 and 6.1.1.4'
H H 0.0000 0.0000 'International Tables Vol C Tables 4.2.6.8 and 6.1.1.4'

loop_
_geom_angle_atom_site_label_1
_geom_angle_atom_site_label_2
_geom_angle_atom_site_label_3
_geom_angle_site_symmetry_3
_geom_angle
C1 Si1 C4 . 106.79(8)
C1 Si1 Si2 . 105.58(5)
C4 Si1 Si2 . 113.40(6)
C1 Si1 Si3 2_666 112.49(5)
C4 Si1 Si3 2_666 108.24(5)
Si2 Si1 Si3 2_666 110.35(2)
C10 Si2 C7 . 105.65(7)
C10 Si2 Si1 . 113.07(5)
C7 Si2 Si1 . 108.47(5)
C10 Si2 Si3 . 107.10(5)
C7 Si2 Si3 . 112.04(5)
Si1 Si2 Si3 . 110.46(2)
C13 Si3 C16 . 106.55(8)
C13 Si3 Si2 . 113.06(5)
C16 Si3 Si2 . 107.39(5)
C13 Si3 Si1 2_666 105.61(5)
C16 Si3 Si1 2_666 113.91(6)
Si2 Si3 Si1 2_666 110.38(2)
C2 C1 Si1 . 112.56(11)
C2 C1 H1 . 109.1
Si1 C1 H1 . 109.1
C2 C1 H1A . 109.1
Si1 C1 H1A . 109.1
H1 C1 H1A . 107.8
C3 C2 C1 . 126.54(16)
C3 C2 H2 . 116.7
C1 C2 H2 . 116.7
C2 C3 H3 . 120.0
C2 C3 H3A . 120.0
H3 C3 H3A . 120.0
C5 C4 Si1 . 114.30(12)
C5 C4 H4 . 108.7
Si1 C4 H4 . 108.7
C5 C4 H4A . 108.7
Si1 C4 H4A . 108.7
H4 C4 H4A . 107.6
C6 C5 C4 . 126.23(18)
C6 C5 H5 . 116.9
C4 C5 H5 . 116.9
C5 C6 H6 . 120.0
C5 C6 H6A . 120.0
H6 C6 H6A . 120.0
C8 C7 Si2 . 113.75(11)
C8 C7 H7 . 108.8
Si2 C7 H7 . 108.8
C8 C7 H7A . 108.8
Si2 C7 H7A . 108.8
H7 C7 H7A . 107.7
C9 C8 C7 . 125.87(17)
C9 C8 H8 . 117.1
C7 C8 H8 . 117.1
C8 C9 H9 . 120.0
C8 C9 H9A . 120.0
H9 C9 H9A . 120.0
C11 C10 Si2 . 112.41(11)
C11 C10 H10 . 109.1
Si2 C10 H10 . 109.1
C11 C10 H10A . 109.1
Si2 C10 H10A . 109.1
H10 C10 H10A . 107.9
C12 C11 C10 . 126.47(17)
C12 C11 H11 . 116.8
C10 C11 H11 . 116.8
C11 C12 H12 . 120.0
C11 C12 H12A . 120.0
H12 C12 H12A . 120.0
C14 C13 Si3 . 114.81(11)
C14 C13 H13 . 108.6
Si3 C13 H13 . 108.6
C14 C13 H13A . 108.6
Si3 C13 H13A . 108.6
H13 C13 H13A . 107.5
C15 C14 C13 . 126.06(19)
C15 C14 H14 . 117.0
C13 C14 H14 . 117.0
C14 C15 H15 . 120.0
C14 C15 H15A . 120.0
H15 C15 H15A . 120.0
C17 C16 Si3 . 114.17(12)
C17 C16 H16 . 108.7
Si3 C16 H16 . 108.7
C17 C16 H16A . 108.7
Si3 C16 H16A . 108.7
H16 C16 H16A . 107.6
C18 C17 C16 . 125.72(19)
C18 C17 H17 . 117.1
C16 C17 H17 . 117.1
C17 C18 H18 . 120.0
C17 C18 H18A . 120.0
H18 C18 H18A . 120.0

loop_
_geom_bond_atom_site_label_1
_geom_bond_atom_site_label_2
_geom_bond_site_symmetry_2
_geom_bond_distance
Si1 C1 . 1.8980(16)
Si1 C4 . 1.9089(16)
Si1 Si2 . 2.3500(6)
Si1 Si3 2_666 2.3598(6)
Si2 C10 . 1.8931(15)
Si2 C7 . 1.9100(16)
Si2 Si3 . 2.3511(6)
Si3 C13 . 1.9009(16)
Si3 C16 . 1.9015(17)
C1 C2 . 1.485(2)
C1 H1 . 0.9900
C1 H1A . 0.9900
C2 C3 . 1.304(2)
C2 H2 . 0.9500
C3 H3 . 0.9500
C3 H3A . 0.9500
C4 C5 . 1.491(2)
C4 H4 . 0.9900
C4 H4A . 0.9900
C5 C6 . 1.298(3)
C5 H5 . 0.9500
C6 H6 . 0.9500
C6 H6A . 0.9500
C7 C8 . 1.489(2)
C7 H7 . 0.9900
C7 H7A . 0.9900
C8 C9 . 1.315(3)
C8 H8 . 0.9500
C9 H9 . 0.9500
C9 H9A . 0.9500
C10 C11 . 1.488(2)
C10 H10 . 0.9900
C10 H10A . 0.9900
C11 C12 . 1.306(3)
C11 H11 . 0.9500
C12 H12 . 0.9500
C12 H12A . 0.9500
C13 C14 . 1.499(2)
C13 H13 . 0.9900
C13 H13A . 0.9900
C14 C15 . 1.292(3)
C14 H14 . 0.9500
C15 H15 . 0.9500
C15 H15A . 0.9500
C16 C17 . 1.485(2)
C16 H16 . 0.9900
C16 H16A . 0.9900
C17 C18 . 1.290(3)
C17 H17 . 0.9500
C18 H18 . 0.9500
C18 H18A . 0.9500

loop_
_geom_hbond_atom_site_label_D
_geom_hbond_atom_site_label_H
_geom_hbond_atom_site_label_A
_geom_hbond_site_symmetry_D
_geom_hbond_site_symmetry_H
_geom_hbond_site_symmetry_A
_geom_hbond_distance_DH
_geom_hbond_distance_HA
_geom_hbond_distance_DA
_geom_hbond_angle_DHA
_geom_hbond_publ_flag
C2 H2 C11 1_455 1_455 1_555 0.95 2.84 3.622(3) 139.7 yes
C7 H7A C8 1_555 1_555 2_676 0.99 2.82 3.669(2) 144.7 yes
C6 H6A C15 1_555 1_555 2_676 0.95 2.88 3.678(4) 141.8 yes
C16 H16 C12 2_566 2_566 1_555 0.99 2.75 3.684(3) 158.5 yes

loop_
_geom_torsion_atom_site_label_1
_geom_torsion_atom_site_label_2
_geom_torsion_atom_site_label_3
_geom_torsion_atom_site_label_4
_geom_torsion_site_symmetry_1
_geom_torsion
C4 Si1 C1 C2 . 66.90(13)
Si2 Si1 C1 C2 . -172.12(10)
Si3 Si1 C1 C2 2_666 -51.71(12)
Si1 C1 C2 C3 . -109.91(18)
Si1 C4 C5 C6 . -92.8(2)
Si2 C7 C8 C9 . 101.37(18)
C7 Si2 C10 C11 . -63.26(13)
Si1 Si2 C10 C11 . 55.23(12)
Si3 Si2 C10 C11 . 177.14(10)
Si2 C10 C11 C12 . -121.92(18)
Si3 C13 C14 C15 . -109.0(2)
Si3 C16 C17 C18 . -102.9(2)

_cod_database_fobs_code 1546676
